data_1532114
loop_
_publ_author_name
'Rouse, R.C.'
'Peacor, D.R.'
'Essene, E.J.'
'Coskren, T.D.'
'Lauf, R.J.'

_publ_section_title
;
 The new minerals levinsonite-(Y), ((Y, Nd, Ce) Al (S O4)2 (C2 O4) * 12(H2
 O)) and zugshunstite-(Ce), ((Ce, Nd, la) Al (S O4)2 (C2 O4) * 12(H2 O)):
 coexisting oxalates with different structures and differentiation of LREE
 and HREE
;
_journal_name_full 'Geochimica et Cosmochimica Acta'
_journal_page_first 1101
_journal_page_last 1115
_journal_volume 65
_journal_year 2001
_chemical_formula_sum 'C2 H24 Al Ce0.44 Nd0.23 O24 S2 Y0.33'
_chemical_name_systematic '(Y0.33 Nd0.23 Ce0.44) Al (S O4)2 (C2 O4) (H2 O)12'
_space_group_IT_number 13
_symmetry_space_group_name_Hall '-P 2yac'
_symmetry_space_group_name_H-M 'P 1 2/n 1'
_cell_angle_alpha 90
_cell_angle_beta 108.5
_cell_angle_gamma 90
_cell_formula_units_Z 2
_cell_length_a 10.289
_cell_length_b 9.234
_cell_length_c 11.015
_cell_volume 992.440
_citation_journal_id_ASTM GCACAK
_cod_data_source_file Rouse_GCACAK_2001_1684.cif
_cod_data_source_block C2H24Al1Ce0.44Nd0.23O24S2Y0.33
_cod_original_cell_volume 992.4397
_cod_original_sg_symbol_Hall '-P 2yc (x-z,y,z)'
_cod_original_formula_sum 'C2 H24 Al1 Ce0.44 Nd0.23 O24 S2 Y0.33'
_cod_database_code 1532114

loop_
_symmetry_equiv_pos_as_xyz
x,y,z
-x+1/2,y,-z+1/2
-x,-y,-z
x-1/2,-y,z-1/2

loop_
_atom_site_label
_atom_site_type_symbol
_atom_site_fract_x
_atom_site_fract_y
_atom_site_fract_z
_atom_site_occupancy
_atom_site_U_iso_or_equiv
O9 O-2 0.2019 0.3188 0.3915 1 0.0
O6 O-2 0.8492 0.6931 0.1108 1 0.0
H10 H+1 0.67 0.063 0.8 1 0.0
Y1 Y+3 0.75 0.51596 0.75 0.33 0.0
Nd1 Nd+3 0.75 0.51596 0.75 0.23 0.0
H11 H+1 0.186 0.037 0.388 1 0.0
H12 H+1 0.924 0.066 0.89 1 0.0
O11 O-2 0.75 0.967 0.25 1 0.0
H9 H+1 0.21 0.098 0.662 1 0.0
H6 H+1 0.053 0.91 0.813 1 0.0
O8 O-2 0.0288 0.3807 0.1271 1 0.0
O13 O-2 0.5263 0.0723 0.652 1 0.0
H1 H+1 0.508 0.37 0.765 1 0.0
O4 O-2 0.6283 0.8082 0.0459 1 0.0
H5 H+1 0.29 0.56 0.825 1 0.0
O5 O-2 0.4206 0.6185 0.1844 1 0.0
O3 O-2 0.642 0.1731 0.0768 1 0.0
O2 O-2 0.9077 0.1659 0.2016 1 0.0
O1 O-2 0.6445 0.5482 0.0546 1 0.0
H7 H+1 0.045 0.122 0.888 1 0.0
S1 S+6 0.70722 0.6805 0.02782 1 0.0
H8 H+1 0.05 0.767 0.815 1 0.0
H3 H+1 0.449 0.829 0.952 1 0.0
H2 H+1 0.079 0.589 0.376 1 0.0
O7 O-2 0.8639 0.3818 0.9395 1 0.0
Al1 Al+3 0.75 0.1708 0.25 1 0.0
H4 H+1 0.171 0.868 0.52 1 0.0
O10 O-2 0.75 0.3731 0.25 1 0.0
O12 O-2 0.7798 0.0394 0.6022 1 0.0
Ce1 Ce+3 0.75 0.51596 0.75 0.44 0.0
C1 C+3 0.9687 0.4306 0.018 1 0.0
